data_7251628
loop_
_publ_author_name
'Kuz'mina, Lyudmila G.'
'Vedernikov, Artem I.'
'Sazonov, Sergey K.'
'Aleksandrova, Nadezhda A.'
'Alfimov, Michael V.'
'Gromov, Sergey P.'

_publ_section_title
;
 Study of the influence of anion nature on crystal packing features and
 feasibility of [2 + 2] photocycloaddition reaction in protonated forms of
 dimethoxystyrylheterocycles
;
_journal_issue 16
_journal_name_full CrystEngComm
_journal_page_first 2560
_journal_page_last 2577
_journal_paper_doi 10.1039/D5CE01173F
_journal_volume 28
_journal_year 2026
_chemical_formula_moiety 'C15 H16 N O2, C6 H2 N3 O7'
_chemical_formula_sum 'C21 H18 N4 O9'
_chemical_formula_weight 470.39
_chemical_name_systematic
;
4-[(E)-2-(3,4-dimethoxyphenyl)vinyl]pyridinium picrate
;
_space_group_crystal_system monoclinic
_space_group_IT_number 14
_space_group_name_Hall '-P 2yn'
_space_group_name_H-M_alt 'P 1 21/n 1'
_atom_sites_solution_hydrogens mixed
_audit_creation_method SHELXL-2014/7
_audit_update_record
;
2025-10-10 deposited with the CCDC.	2026-02-16 downloaded from the CCDC.
;
_cell_angle_alpha 90
_cell_angle_beta 99.496(2)
_cell_angle_gamma 90
_cell_formula_units_Z 4
_cell_length_a 8.2823(5)
_cell_length_b 12.1220(7)
_cell_length_c 20.5398(11)
_cell_measurement_reflns_used 1652
_cell_measurement_temperature 120(2)
_cell_measurement_theta_max 25.824
_cell_measurement_theta_min 2.530
_cell_volume 2033.9(2)
_computing_structure_refinement 'SHELXL-2014/7 (Sheldrick, 2014)'
_diffrn_ambient_temperature 120(2)
_diffrn_measured_fraction_theta_full 0.999
_diffrn_measured_fraction_theta_max 0.999
_diffrn_measurement_device_type 'Bruker SMART-6K'
_diffrn_measurement_method /W
_diffrn_radiation_type MoK\a
_diffrn_radiation_wavelength 0.71073
_diffrn_reflns_av_R_equivalents 0.0602
_diffrn_reflns_av_unetI/netI 0.0849
_diffrn_reflns_Laue_measured_fraction_full 0.999
_diffrn_reflns_Laue_measured_fraction_max 0.999
_diffrn_reflns_limit_h_max 10
_diffrn_reflns_limit_h_min -10
_diffrn_reflns_limit_k_max 15
_diffrn_reflns_limit_k_min -15
_diffrn_reflns_limit_l_max 25
_diffrn_reflns_limit_l_min -26
_diffrn_reflns_number 14645
_diffrn_reflns_point_group_measured_fraction_full 0.999
_diffrn_reflns_point_group_measured_fraction_max 0.999
_diffrn_reflns_theta_full 25.242
_diffrn_reflns_theta_max 27.499
_diffrn_reflns_theta_min 1.958
_diffrn_source 'fine-focus sealed tube'
_exptl_absorpt_coefficient_mu 0.123
_exptl_absorpt_correction_type none
_exptl_crystal_colour yellow
_exptl_crystal_density_diffrn 1.536
_exptl_crystal_description needle
_exptl_crystal_F_000 976
_exptl_crystal_size_max 0.260
_exptl_crystal_size_mid 0.060
_exptl_crystal_size_min 0.040
_refine_diff_density_max 0.497
_refine_diff_density_min -0.375
_refine_diff_density_rms 0.053
_refine_ls_extinction_method none
_refine_ls_goodness_of_fit_ref 0.997
_refine_ls_hydrogen_treatment mixed
_refine_ls_matrix_type full
_refine_ls_number_parameters 433
_refine_ls_number_reflns 4671
_refine_ls_number_restraints 218
_refine_ls_restrained_S_all 0.982
_refine_ls_R_factor_all 0.1023
_refine_ls_R_factor_gt 0.0458
_refine_ls_shift/su_max 0.000
_refine_ls_shift/su_mean 0.000
_refine_ls_structure_factor_coef Fsqd
_refine_ls_weighting_details 'w=1/[\s^2^(Fo^2^)+1.1007P] where P=(Fo^2^+2Fc^2^)/3'
_refine_ls_weighting_scheme calc
_refine_ls_wR_factor_gt 0.0966
_refine_ls_wR_factor_ref 0.1225
_reflns_Friedel_coverage 0.000
_reflns_number_gt 2676
_reflns_number_total 4671
_reflns_threshold_expression 'I > 2\s(I)'
_cod_data_source_file d5ce01173f2.cif
_cod_data_source_block ii
_cod_depositor_comments 'Adding full bibliography for 7251618--7251632.cif.'
_cod_original_sg_symbol_H-M 'P 21/n'
_cod_database_code 7251628
_shelx_shelxl_version_number 2014/7
_shelx_space_group_comment
;
The symmetry employed for this shelxl refinement is uniquely defined
by the following loop, which should always be used as a source of
symmetry information in preference to the above space-group names.
They are only intended as comments.
;
_shelx_estimated_absorpt_t_min 0.969
_shelx_estimated_absorpt_t_max 0.995

loop_
_space_group_symop_operation_xyz
'x, y, z'
'-x+1/2, y+1/2, -z+1/2'
'-x, -y, -z'
'x-1/2, -y-1/2, z-1/2'

loop_
_atom_site_label
_atom_site_type_symbol
_atom_site_fract_x
_atom_site_fract_y
_atom_site_fract_z
_atom_site_U_iso_or_equiv
_atom_site_adp_type
_atom_site_occupancy
_atom_site_site_symmetry_order
_atom_site_calc_flag
_atom_site_refinement_flags_posn
_atom_site_refinement_flags_adp
_atom_site_refinement_flags_occupancy
_atom_site_disorder_assembly
_atom_site_disorder_group
O1 O 0.19397(19) 0.62135(13) 0.71858(8) 0.0314(4) Uani 1 1 d D . . . .
O2 O 0.4192(14) 0.7439(10) 0.6900(5) 0.0311(15) Uani 0.693(9) 1 d D U P A 1
N1 N 0.558(2) 0.5827(12) 0.2448(7) 0.032(3) Uani 0.693(9) 1 d D U P A 1
H1 H 0.574(5) 0.577(4) 0.200(2) 0.057(17) Uiso 0.693(9) 1 d D . P A 1
C1 C 0.6447(16) 0.6606(11) 0.2834(4) 0.0324(18) Uani 0.693(9) 1 d D U P A 1
H1A H 0.7296 0.7001 0.2677 0.039 Uiso 0.693(9) 1 calc R U P A 1
C2 C 0.6090(8) 0.6820(6) 0.3450(4) 0.0298(13) Uani 0.693(9) 1 d D U P A 1
H2A H 0.6669 0.7383 0.3714 0.036 Uiso 0.693(9) 1 calc R U P A 1
C3 C 0.4872(7) 0.6213(5) 0.3695(3) 0.0228(11) Uani 0.693(9) 1 d D U P A 1
C4 C 0.4071(8) 0.5401(5) 0.3280(3) 0.0264(14) Uani 0.693(9) 1 d D U P A 1
H4A H 0.3245 0.4971 0.3429 0.032 Uiso 0.693(9) 1 calc R U P A 1
C5 C 0.4441(15) 0.5205(12) 0.2662(5) 0.033(2) Uani 0.693(9) 1 d D U P A 1
H5A H 0.3897 0.4638 0.2391 0.040 Uiso 0.693(9) 1 calc R U P A 1
C6 C 0.4548(5) 0.6435(3) 0.4353(2) 0.0252(11) Uani 0.693(9) 1 d . U P A 1
H6A H 0.5109 0.7032 0.4590 0.030 Uiso 0.693(9) 1 calc R U P A 1
C7 C 0.3505(5) 0.5847(3) 0.4648(2) 0.0246(11) Uani 0.693(9) 1 d . U P A 1
H7A H 0.2961 0.5261 0.4394 0.029 Uiso 0.693(9) 1 calc R U P A 1
C8 C 0.3092(5) 0.5985(4) 0.53073(16) 0.0216(11) Uani 0.693(9) 1 d G U P A 1
C9 C 0.1844(6) 0.5327(3) 0.54703(19) 0.0281(11) Uani 0.693(9) 1 d G U P A 1
H9A H 0.1295 0.4820 0.5157 0.034 Uiso 0.693(9) 1 calc R U P A 1
C10 C 0.1399(7) 0.5410(5) 0.6092(2) 0.0252(10) Uani 0.693(9) 1 d G U P A 1
H10A H 0.0546 0.4960 0.6203 0.030 Uiso 0.693(9) 1 calc R U P A 1
C11 C 0.2202(9) 0.6151(6) 0.6551(2) 0.024(2) Uani 0.693(9) 1 d DG U P A 1
C12 C 0.3450(8) 0.6810(6) 0.6388(2) 0.0231(7) Uani 0.693(9) 1 d DG U P A 1
C13 C 0.3895(5) 0.6727(4) 0.5766(2) 0.0223(11) Uani 0.693(9) 1 d G U P A 1
H13A H 0.4748 0.7177 0.5655 0.027 Uiso 0.693(9) 1 calc R U P A 1
C15 C 0.5602(13) 0.8061(10) 0.6794(5) 0.039(2) Uani 0.693(9) 1 d D U P A 1
H15A H 0.6084 0.8428 0.7205 0.058 Uiso 0.693(9) 1 calc R U P A 1
H15B H 0.5273 0.8617 0.6451 0.058 Uiso 0.693(9) 1 calc R U P A 1
H15C H 0.6410 0.7563 0.6653 0.058 Uiso 0.693(9) 1 calc R U P A 1
O2' O 0.422(3) 0.759(2) 0.6989(10) 0.027(3) Uani 0.307(9) 1 d D U P A 2
N1' N 0.573(5) 0.592(3) 0.242(2) 0.037(6) Uani 0.307(9) 1 d D U P A 2
H1' H 0.628(16) 0.588(10) 0.207(5) 0.12(7) Uiso 0.307(9) 1 d D . P A 2
C1' C 0.614(4) 0.668(3) 0.2900(11) 0.042(7) Uani 0.307(9) 1 d D U P A 2
H1'A H 0.6856 0.7270 0.2828 0.050 Uiso 0.307(9) 1 calc R U P A 2
C2' C 0.5564(19) 0.6633(13) 0.3483(8) 0.029(4) Uani 0.307(9) 1 d D U P A 2
H2'A H 0.5940 0.7146 0.3825 0.035 Uiso 0.307(9) 1 calc R U P A 2
C3' C 0.4442(16) 0.5846(11) 0.3578(6) 0.020(3) Uani 0.307(9) 1 d D U P A 2
C4' C 0.394(2) 0.5105(13) 0.3076(8) 0.031(3) Uani 0.307(9) 1 d D U P A 2
H4'A H 0.3177 0.4542 0.3129 0.037 Uiso 0.307(9) 1 calc R U P A 2
C5' C 0.456(4) 0.519(3) 0.2504(11) 0.035(5) Uani 0.307(9) 1 d D U P A 2
H5'A H 0.4154 0.4709 0.2149 0.042 Uiso 0.307(9) 1 calc R U P A 2
C6' C 0.3760(9) 0.5749(7) 0.4192(4) 0.025(3) Uani 0.307(9) 1 d . U P A 2
H6'A H 0.2990 0.5176 0.4217 0.029 Uiso 0.307(9) 1 calc R U P A 2
C7' C 0.4129(11) 0.6394(8) 0.4713(5) 0.024(2) Uani 0.307(9) 1 d . U P A 2
H7'A H 0.4886 0.6971 0.4680 0.028 Uiso 0.307(9) 1 calc R U P A 2
C8' C 0.3482(12) 0.6314(8) 0.5351(4) 0.021(2) Uani 0.307(9) 1 d G U P A 2
C9' C 0.2254(12) 0.5571(8) 0.5433(4) 0.020(2) Uani 0.307(9) 1 d G U P A 2
H9'A H 0.1783 0.5114 0.5076 0.024 Uiso 0.307(9) 1 calc R U P A 2
C10' C 0.1715(16) 0.5496(11) 0.6038(6) 0.036(3) Uani 0.307(9) 1 d G U P A 2
H10B H 0.0876 0.4987 0.6094 0.043 Uiso 0.307(9) 1 calc R U P A 2
C11' C 0.240(2) 0.6164(15) 0.6560(5) 0.027(4) Uani 0.307(9) 1 d DG U P A 2
C12' C 0.363(2) 0.6908(13) 0.6478(5) 0.0231(7) Uani 0.307(9) 1 d DG . P A 2
C13' C 0.4172(13) 0.6982(8) 0.5874(6) 0.016(2) Uani 0.307(9) 1 d G U P A 2
H13B H 0.5011 0.7491 0.5818 0.019 Uiso 0.307(9) 1 calc R U P A 2
C15' C 0.573(3) 0.8162(19) 0.6957(11) 0.031(4) Uani 0.307(9) 1 d D U P A 2
H15D H 0.6175 0.8454 0.7394 0.047 Uiso 0.307(9) 1 calc R U P A 2
H15E H 0.5513 0.8773 0.6642 0.047 Uiso 0.307(9) 1 calc R U P A 2
H15F H 0.6516 0.7653 0.6813 0.047 Uiso 0.307(9) 1 calc R U P A 2
C14 C 0.0567(3) 0.5601(2) 0.73372(15) 0.0467(7) Uani 1 1 d . . . . .
H14A H 0.0439 0.5742 0.7796 0.070 Uiso 1 1 calc R U . . .
H14B H 0.0751 0.4812 0.7278 0.070 Uiso 1 1 calc R U . . .
H14C H -0.0428 0.5832 0.7041 0.070 Uiso 1 1 calc R U . . .
O1P O 0.6237(2) 0.54512(14) 0.12134(8) 0.0344(4) Uani 1 1 d . . . . .
O2P O 0.4238(2) 0.71291(18) 0.13780(9) 0.0502(5) Uani 1 1 d . . . . .
O3P O 0.31456(19) 0.80638(14) 0.05357(9) 0.0353(4) Uani 1 1 d . . . . .
O4P O 0.5255(2) 0.80601(15) -0.14499(9) 0.0430(5) Uani 1 1 d . . . . .
O5P O 0.7029(2) 0.68350(14) -0.16415(8) 0.0349(4) Uani 1 1 d . . . . .
O6P O 0.8706(2) 0.39939(13) -0.00559(9) 0.0345(4) Uani 1 1 d . . . . .
O7P O 0.9043(2) 0.45251(16) 0.09627(9) 0.0430(5) Uani 1 1 d . . . . .
N1P N 0.4111(2) 0.73535(17) 0.07932(10) 0.0309(5) Uani 1 1 d . . . . .
N2P N 0.6139(2) 0.72552(16) -0.12818(10) 0.0310(5) Uani 1 1 d . . . . .
N3P N 0.8383(2) 0.46150(16) 0.03849(10) 0.0284(4) Uani 1 1 d . . . . .
C1P C 0.6225(3) 0.58981(18) 0.06655(11) 0.0255(5) Uani 1 1 d . . . . .
C2P C 0.5179(2) 0.68085(18) 0.03955(11) 0.0246(5) Uani 1 1 d . . . . .
C3P C 0.5140(3) 0.72308(19) -0.02275(11) 0.0264(5) Uani 1 1 d . . . . .
H3PA H 0.4427 0.7826 -0.0377 0.032 Uiso 1 1 calc R U . . .
C4P C 0.6138(3) 0.67895(19) -0.06357(11) 0.0252(5) Uani 1 1 d . . . . .
C5P C 0.7189(3) 0.59184(18) -0.04287(11) 0.0249(5) Uani 1 1 d . . . . .
H5PA H 0.7866 0.5613 -0.0714 0.030 Uiso 1 1 calc R U . . .
C6P C 0.7227(3) 0.55106(18) 0.01942(11) 0.0240(5) Uani 1 1 d . . . . .

loop_
_atom_site_aniso_label
_atom_site_aniso_U_11
_atom_site_aniso_U_22
_atom_site_aniso_U_33
_atom_site_aniso_U_23
_atom_site_aniso_U_13
_atom_site_aniso_U_12
O1 0.0361(9) 0.0357(10) 0.0249(9) -0.0015(8) 0.0126(7) -0.0074(7)
O2 0.028(2) 0.038(4) 0.028(3) -0.007(2) 0.009(2) -0.008(2)
N1 0.045(6) 0.032(4) 0.019(3) -0.001(3) 0.010(3) 0.011(3)
C1 0.042(4) 0.028(3) 0.030(3) 0.005(2) 0.014(2) 0.003(3)
C2 0.033(3) 0.029(3) 0.028(3) 0.003(2) 0.008(2) -0.004(2)
C3 0.024(3) 0.019(3) 0.024(3) 0.000(2) 0.001(2) 0.003(2)
C4 0.028(3) 0.030(3) 0.023(4) -0.001(2) 0.006(3) -0.001(2)
C5 0.031(3) 0.037(3) 0.031(5) -0.002(4) 0.003(3) 0.001(2)
C6 0.0273(19) 0.025(2) 0.023(2) -0.0017(16) 0.0029(15) 0.0005(16)
C7 0.028(2) 0.0197(19) 0.025(2) -0.0009(16) 0.0034(15) 0.0040(16)
C8 0.021(2) 0.022(2) 0.0201(19) 0.0008(17) 0.0001(15) 0.001(2)
C9 0.030(3) 0.026(2) 0.029(2) 0.0001(18) 0.0029(18) -0.0043(18)
C10 0.024(2) 0.028(2) 0.025(2) -0.0016(17) 0.0064(16) 0.0004(16)
C11 0.022(2) 0.028(4) 0.024(4) 0.004(3) 0.009(2) 0.002(2)
C12 0.0212(19) 0.0285(17) 0.0181(17) -0.0015(13) -0.0007(15) 0.0027(12)
C13 0.018(2) 0.022(2) 0.027(3) 0.000(2) 0.004(2) -0.0035(17)
C15 0.029(3) 0.050(4) 0.037(5) -0.007(3) 0.003(3) -0.016(2)
O2' 0.031(5) 0.022(4) 0.026(5) -0.009(3) 0.002(3) -0.005(3)
N1' 0.035(8) 0.040(9) 0.037(9) 0.017(6) 0.014(6) -0.001(6)
C1' 0.049(10) 0.031(8) 0.047(10) 0.004(6) 0.013(6) -0.002(7)
C2' 0.037(8) 0.025(6) 0.027(5) -0.013(5) 0.010(5) -0.009(6)
C3' 0.029(6) 0.017(6) 0.014(5) -0.005(4) 0.001(4) -0.003(4)
C4' 0.026(5) 0.035(6) 0.030(7) -0.010(5) -0.004(5) 0.002(5)
C5' 0.041(7) 0.035(7) 0.031(8) 0.015(7) 0.010(6) 0.008(6)
C6' 0.027(4) 0.027(4) 0.021(5) 0.009(3) 0.008(3) 0.006(3)
C7' 0.022(4) 0.021(4) 0.028(5) 0.005(4) 0.005(3) -0.001(3)
C8' 0.018(4) 0.018(4) 0.027(4) -0.002(3) 0.002(3) -0.003(3)
C9' 0.019(4) 0.018(4) 0.022(4) -0.008(3) -0.002(3) -0.004(3)
C10' 0.034(4) 0.036(4) 0.039(4) 0.002(3) 0.008(3) -0.005(3)
C11' 0.037(6) 0.029(8) 0.013(7) -0.004(6) -0.002(5) 0.015(5)
C12' 0.0212(19) 0.0285(17) 0.0181(17) -0.0015(13) -0.0007(15) 0.0027(12)
C13' 0.017(4) 0.014(4) 0.015(4) -0.006(3) -0.003(3) -0.006(3)
C15' 0.032(6) 0.024(6) 0.038(9) 0.006(6) 0.008(5) -0.005(4)
C14 0.0495(17) 0.0491(17) 0.0465(18) 0.0017(14) 0.0228(14) -0.0134(14)
O1P 0.0447(10) 0.0331(9) 0.0280(10) 0.0025(8) 0.0137(7) 0.0057(8)
O2P 0.0524(12) 0.0727(15) 0.0284(11) 0.0048(10) 0.0148(8) 0.0252(10)
O3P 0.0301(9) 0.0315(9) 0.0452(11) -0.0006(9) 0.0090(8) 0.0072(7)
O4P 0.0548(11) 0.0406(10) 0.0319(10) 0.0057(9) 0.0025(8) 0.0176(9)
O5P 0.0417(10) 0.0381(10) 0.0264(9) -0.0019(8) 0.0098(8) 0.0022(8)
O6P 0.0387(10) 0.0272(9) 0.0385(11) -0.0079(8) 0.0090(8) 0.0045(7)
O7P 0.0478(11) 0.0526(12) 0.0283(10) 0.0082(9) 0.0056(8) 0.0177(9)
N1P 0.0262(10) 0.0352(12) 0.0315(12) -0.0042(10) 0.0058(8) -0.0002(9)
N2P 0.0348(11) 0.0313(11) 0.0258(11) -0.0010(9) 0.0016(9) 0.0008(9)
N3P 0.0297(10) 0.0250(10) 0.0318(12) 0.0001(9) 0.0085(9) 0.0013(8)
C1P 0.0278(12) 0.0247(11) 0.0243(13) -0.0035(10) 0.0050(9) -0.0055(9)
C2P 0.0195(10) 0.0280(12) 0.0267(12) -0.0048(10) 0.0048(9) -0.0006(9)
C3P 0.0258(11) 0.0253(11) 0.0268(13) -0.0034(10) 0.0000(9) -0.0010(9)
C4P 0.0256(11) 0.0279(12) 0.0214(11) -0.0018(10) 0.0016(9) -0.0027(9)
C5P 0.0238(11) 0.0244(11) 0.0265(13) -0.0061(10) 0.0041(9) -0.0014(9)
C6P 0.0253(11) 0.0201(11) 0.0263(12) -0.0024(10) 0.0029(9) -0.0002(9)

loop_
_atom_type_symbol
_atom_type_description
_atom_type_scat_dispersion_real
_atom_type_scat_dispersion_imag
_atom_type_scat_source
C C 0.0033 0.0016 'International Tables Vol C Tables 4.2.6.8 and 6.1.1.4'
H H 0.0000 0.0000 'International Tables Vol C Tables 4.2.6.8 and 6.1.1.4'
N N 0.0061 0.0033 'International Tables Vol C Tables 4.2.6.8 and 6.1.1.4'
O O 0.0106 0.0060 'International Tables Vol C Tables 4.2.6.8 and 6.1.1.4'

loop_
_geom_angle_atom_site_label_1
_geom_angle_atom_site_label_2
_geom_angle_atom_site_label_3
_geom_angle
_geom_angle_site_symmetry_1
_geom_angle_site_symmetry_3
_geom_angle_publ_flag
C11 O1 C14 115.9(3) . . ?
C11' O1 C14 121.6(6) . . ?
C12 O2 C15 116.8(7) . . ?
C5 N1 C1 122.2(12) . . ?
N1 C1 C2 119.8(11) . . ?
C1 C2 C3 120.5(8) . . ?
C4 C3 C2 116.6(6) . . ?
C4 C3 C6 124.0(6) . . ?
C2 C3 C6 119.4(6) . . ?
C5 C4 C3 122.0(7) . . ?
N1 C5 C4 118.8(10) . . ?
C7 C6 C3 123.9(4) . . ?
C6 C7 C8 128.8(4) . . ?
C9 C8 C13 120.0 . . ?
C9 C8 C7 117.1(3) . . ?
C13 C8 C7 122.9(3) . . ?
C8 C9 C10 120.0 . . ?
C11 C10 C9 120.0 . . ?
O1 C11 C10 123.5(4) . . ?
O1 C11 C12 116.3(4) . . ?
C10 C11 C12 120.0 . . ?
O2 C12 C13 126.6(5) . . ?
O2 C12 C11 113.2(5) . . ?
C13 C12 C11 120.0 . . ?
C12 C13 C8 120.0 . . ?
C12' O2' C15' 117.6(15) . . ?
C1' N1' C5' 118(3) . . ?
N1' C1' C2' 121(3) . . ?
C1' C2' C3' 120.2(17) . . ?
C2' C3' C4' 118.4(14) . . ?
C2' C3' C6' 122.9(12) . . ?
C4' C3' C6' 118.6(14) . . ?
C5' C4' C3' 119(2) . . ?
N1' C5' C4' 122(3) . . ?
C7' C6' C3' 125.3(10) . . ?
C6' C7' C8' 127.1(10) . . ?
C9' C8' C13' 120.0 . . ?
C9' C8' C7' 121.5(7) . . ?
C13' C8' C7' 118.5(7) . . ?
C8' C9' C10' 120.0 . . ?
C11' C10' C9' 120.0 . . ?
C10' C11' C12' 120.0 . . ?
C10' C11' O1 126.3(9) . . ?
C12' C11' O1 113.6(9) . . ?
O2' C12' C11' 118.4(12) . . ?
O2' C12' C13' 121.5(12) . . ?
C11' C12' C13' 120.0 . . ?
C12' C13' C8' 120.0 . . ?
O2P N1P O3P 121.5(2) . . ?
O2P N1P C2P 119.3(2) . . ?
O3P N1P C2P 119.1(2) . . ?
O4P N2P O5P 122.9(2) . . ?
O4P N2P C4P 118.4(2) . . ?
O5P N2P C4P 118.67(19) . . ?
O7P N3P O6P 122.47(19) . . ?
O7P N3P C6P 119.62(19) . . ?
O6P N3P C6P 117.85(19) . . ?
O1P C1P C6P 122.7(2) . . ?
O1P C1P C2P 126.1(2) . . ?
C6P C1P C2P 111.2(2) . . ?
C3P C2P C1P 124.0(2) . . ?
C3P C2P N1P 115.5(2) . . ?
C1P C2P N1P 120.6(2) . . ?
C2P C3P C4P 119.8(2) . . ?
C3P C4P C5P 121.1(2) . . ?
C3P C4P N2P 119.9(2) . . ?
C5P C4P N2P 118.9(2) . . ?
C6P C5P C4P 118.5(2) . . ?
C5P C6P C1P 125.4(2) . . ?
C5P C6P N3P 115.7(2) . . ?
C1P C6P N3P 118.9(2) . . ?

loop_
_geom_bond_atom_site_label_1
_geom_bond_atom_site_label_2
_geom_bond_distance
_geom_bond_site_symmetry_2
_geom_bond_publ_flag
O1 C11 1.359(3) . ?
O1 C11' 1.402(8) . ?
O1 C14 1.434(3) . ?
O2 C12 1.361(6) . ?
O2 C15 1.437(7) . ?
N1 C5 1.339(8) . ?
N1 C1 1.358(8) . ?
C1 C2 1.372(8) . ?
C2 C3 1.406(6) . ?
C3 C4 1.397(6) . ?
C3 C6 1.446(8) . ?
C4 C5 1.375(8) . ?
C6 C7 1.340(7) . ?
C7 C8 1.460(5) . ?
C8 C9 1.3900 . ?
C8 C13 1.3900 . ?
C9 C10 1.3900 . ?
C10 C11 1.3900 . ?
C11 C12 1.3900 . ?
C12 C13 1.3900 . ?
O2' C12' 1.358(13) . ?
O2' C15' 1.439(14) . ?
N1' C1' 1.345(15) . ?
N1' C5' 1.347(15) . ?
C1' C2' 1.363(14) . ?
C2' C3' 1.368(11) . ?
C3' C4' 1.378(10) . ?
C3' C6' 1.471(15) . ?
C4' C5' 1.360(14) . ?
C6' C7' 1.318(16) . ?
C7' C8' 1.499(13) . ?
C8' C9' 1.3900 . ?
C8' C13' 1.3900 . ?
C9' C10' 1.3900 . ?
C10' C11' 1.3900 . ?
C11' C12' 1.3900 . ?
C12' C13' 1.3900 . ?
O1P C1P 1.247(3) . ?
O2P N1P 1.219(3) . ?
O3P N1P 1.233(2) . ?
O4P N2P 1.235(2) . ?
O5P N2P 1.236(2) . ?
O6P N3P 1.240(2) . ?
O7P N3P 1.227(2) . ?
N1P C2P 1.458(3) . ?
N2P C4P 1.442(3) . ?
N3P C6P 1.458(3) . ?
C1P C6P 1.453(3) . ?
C1P C2P 1.455(3) . ?
C2P C3P 1.374(3) . ?
C3P C4P 1.379(3) . ?
C4P C5P 1.390(3) . ?
C5P C6P 1.367(3) . ?

loop_
_geom_hbond_atom_site_label_D
_geom_hbond_atom_site_label_H
_geom_hbond_atom_site_label_A
_geom_hbond_distance_DH
_geom_hbond_distance_HA
_geom_hbond_distance_DA
_geom_hbond_angle_DHA
_geom_hbond_site_symmetry_A
N1 H1 O1P 0.95(4) 1.77(4) 2.718(12) 170(5) .
N1' H1' O1P 0.93(5) 1.82(5) 2.65(3) 148(8) .
